data_4342829
loop_
_publ_author_name
'Wu, Xinyuan'
'Huang, Tao'
'Lekich, Travis T.'
'Sommer, Roger D.'
'Weare, Walter W.'

_publ_section_title
;
 Synthesis of Unsupported d(1)-d(x) Oxido-Bridged Heterobimetallic
 Complexes Containing V(IV): A New Direction for Metal-to-Metal Charge
 Transfer.
;
_journal_issue 11
_journal_name_full 'Inorganic chemistry'
_journal_page_first 5322
_journal_page_last 5328
_journal_paper_doi 10.1021/acs.inorgchem.5b00370
_journal_volume 54
_journal_year 2015
_chemical_formula_moiety 'C51 H47 Ni N9 O V, 2(C F3 O3 S), H2 O'
_chemical_formula_sum 'C53 H49 F6 N9 Ni O8 S2 V'
_chemical_formula_weight 1227.78
_chemical_name_common XW-VONi
_space_group_crystal_system monoclinic
_space_group_IT_number 14
_space_group_name_Hall '-P 2yn'
_space_group_name_H-M_alt 'P 1 21/n 1'
_symmetry_space_group_name_Hall '-P 2yn'
_symmetry_space_group_name_H-M 'P 1 21/n 1'
_atom_sites_solution_hydrogens mixed
_cell_angle_alpha 90
_cell_angle_beta 113.556(2)
_cell_angle_gamma 90
_cell_formula_units_Z 4
_cell_length_a 18.3482(6)
_cell_length_b 15.7837(4)
_cell_length_c 19.1046(6)
_cell_measurement_reflns_used 9989
_cell_measurement_temperature 110.(2)
_cell_measurement_theta_max 25.6301
_cell_measurement_theta_min 2.3258
_cell_volume 5071.7(3)
_computing_cell_refinement 'SAINT V8.34A (Bruker AXS Inc., 2013)'
_computing_data_collection 'Bruker Instrument Service v2013.12.0.0'
_computing_data_reduction 'SAINT V8.34A (Bruker AXS Inc., 2013)'
_computing_structure_refinement 'SHELXL-2014 (Sheldrick, 2014)'
_diffrn_ambient_temperature 110.(2)
_diffrn_detector_area_resol_mean 8.3333
_diffrn_measured_fraction_theta_full 0.999
_diffrn_measured_fraction_theta_max 0.999
_diffrn_measurement_device_type 'Bruker-Nonius X8 Kappa APEX II'
_diffrn_measurement_method 'phi and omega scans'
_diffrn_radiation_monochromator graphite
_diffrn_radiation_type MoK\a
_diffrn_radiation_wavelength 0.71073
_diffrn_reflns_av_R_equivalents 0.0487
_diffrn_reflns_av_unetI/netI 0.0363
_diffrn_reflns_limit_h_max 22
_diffrn_reflns_limit_h_min -22
_diffrn_reflns_limit_k_max 19
_diffrn_reflns_limit_k_min -19
_diffrn_reflns_limit_l_max 23
_diffrn_reflns_limit_l_min -23
_diffrn_reflns_number 60975
_diffrn_reflns_theta_full 25.68
_diffrn_reflns_theta_max 25.68
_diffrn_reflns_theta_min 1.30
_diffrn_source 'fine-focus sealed tube'
_exptl_absorpt_coefficient_mu 0.727
_exptl_absorpt_correction_T_max 0.96
_exptl_absorpt_correction_T_min 0.90
_exptl_absorpt_correction_type multi-scan
_exptl_absorpt_process_details 'SADABS V2014/2 (Bruker AXS Inc.)'
_exptl_crystal_colour yellow
_exptl_crystal_density_diffrn 1.608
_exptl_crystal_density_method 'not measured'
_exptl_crystal_description plate
_exptl_crystal_F_000 2524
_exptl_crystal_size_max 0.272
_exptl_crystal_size_mid 0.260
_exptl_crystal_size_min 0.050
_refine_diff_density_max 0.673
_refine_diff_density_min -0.432
_refine_ls_extinction_method none
_refine_ls_goodness_of_fit_ref 1.013
_refine_ls_hydrogen_treatment mixed
_refine_ls_matrix_type full
_refine_ls_number_parameters 733
_refine_ls_number_reflns 9624
_refine_ls_number_restraints 754
_refine_ls_restrained_S_all 0.988
_refine_ls_R_factor_all 0.0541
_refine_ls_R_factor_gt 0.0336
_refine_ls_shift/su_max 0.001
_refine_ls_shift/su_mean 0.000
_refine_ls_structure_factor_coef Fsqd
_refine_ls_weighting_details 'w=1/[\s^2^(Fo^2^)+(0.0327P)^2^+5.5072P] where P=(Fo^2^+2Fc^2^)/3'
_refine_ls_weighting_scheme calc
_refine_ls_wR_factor_gt 0.0744
_refine_ls_wR_factor_ref 0.0825
_reflns_number_gt 7407
_reflns_number_total 9624
_reflns_threshold_expression 'I > 2\s(I)'
_cod_data_source_file ic5b00370_si_002.cif
_cod_data_source_block Ni
_cod_depositor_comments 'Adding full bibliography for 4342825--4342830.cif.'
_cod_database_code 4342829

loop_
_space_group_symop_operation_xyz
'x, y, z'
'-x+1/2, y+1/2, -z+1/2'
'-x, -y, -z'
'x-1/2, -y-1/2, z-1/2'

loop_
_atom_site_type_symbol
_atom_site_label
_atom_site_fract_x
_atom_site_fract_y
_atom_site_fract_z
_atom_site_U_iso_or_equiv
_atom_site_adp_type
_atom_site_calc_flag
_atom_site_refinement_flags_adp
_atom_site_refinement_flags_posn
_atom_site_occupancy
Ni Ni1 0.56228(2) 0.36300(2) 0.85694(2) 0.00957(8) Uani d U . 1
V V1 0.53152(2) 0.36722(2) 0.65560(2) 0.01011(9) Uani d U . 1
O O1 0.53600(9) 0.35858(10) 0.74297(9) 0.0128(3) Uani d U . 1
N N1 0.59691(11) 0.38065(11) 0.97242(11) 0.0109(4) Uani d U . 1
N N2 0.56092(11) 0.23106(12) 0.87070(11) 0.0118(4) Uani d U . 1
N N3 0.44542(11) 0.34399(11) 0.84660(11) 0.0117(4) Uani d U . 1
N N4 0.68237(11) 0.37170(12) 0.87738(11) 0.0122(4) Uani d U . 1
N N5 0.56208(11) 0.49525(12) 0.84664(11) 0.0123(4) Uani d U . 1
N N6 0.41758(11) 0.36551(12) 0.58231(11) 0.0126(4) Uani d U . 1
N N7 0.52179(11) 0.24758(12) 0.61724(11) 0.0129(4) Uani d U . 1
N N8 0.64033(11) 0.37136(12) 0.65379(11) 0.0121(4) Uani d U . 1
N N9 0.53541(11) 0.48895(12) 0.62506(11) 0.0115(4) Uani d U . 1
C C1 0.56243(13) 0.33539(14) 1.01079(13) 0.0119(5) Uani d U . 1
C C2 0.57570(14) 0.35511(16) 1.08573(14) 0.0179(5) Uani d U . 1
H H2 0.5518 0.3223 1.1125 0.021 Uiso calc U R 1
C C3 0.62407(14) 0.42300(15) 1.12105(14) 0.0171(5) Uani d U . 1
H H3 0.6325 0.4382 1.1718 0.021 Uiso calc U R 1
C C4 0.65990(14) 0.46825(15) 1.08197(14) 0.0152(5) Uani d U . 1
H H4 0.6933 0.515 1.1055 0.018 Uiso calc U R 1
C C5 0.64670(13) 0.44484(14) 1.00748(13) 0.0119(5) Uani d U . 1
C C6 0.50642(14) 0.26289(14) 0.96746(13) 0.0130(5) Uani d U . 1
C C7 0.54687(13) 0.20162(14) 0.93049(13) 0.0116(5) Uani d U . 1
C C8 0.56190(14) 0.11708(15) 0.95257(14) 0.0163(5) Uani d U . 1
H H8 0.5559 0.0977 0.997 0.02 Uiso calc U R 1
C C9 0.58549(14) 0.06155(15) 0.91007(15) 0.0190(5) Uani d U . 1
H H9 0.5978 0.0044 0.9259 0.023 Uiso calc U R 1
C C10 0.59109(14) 0.09025(15) 0.84391(14) 0.0177(5) Uani d U . 1
H H10 0.6026 0.0524 0.8111 0.021 Uiso calc U R 1
C C11 0.57942(13) 0.17539(15) 0.82712(14) 0.0148(5) Uani d U . 1
H H11 0.5847 0.1957 0.7826 0.018 Uiso calc U R 1
C C12 0.43252(13) 0.29983(14) 0.90142(13) 0.0121(5) Uani d U . 1
C C13 0.35604(14) 0.28411(15) 0.89558(14) 0.0164(5) Uani d U . 1
H H13 0.3478 0.2562 0.9359 0.02 Uiso calc U R 1
C C14 0.29123(14) 0.30936(15) 0.83037(15) 0.0183(5) Uani d U . 1
H H14 0.2385 0.299 0.8257 0.022 Uiso calc U R 1
C C15 0.30481(14) 0.34958(14) 0.77275(15) 0.0165(5) Uani d U . 1
H H15 0.2618 0.3656 0.7269 0.02 Uiso calc U R 1
C C16 0.38236(13) 0.36603(14) 0.78316(13) 0.0139(5) Uani d U . 1
H H16 0.3916 0.3943 0.7436 0.017 Uiso calc U R 1
C C17 0.48015(14) 0.21294(15) 1.02232(14) 0.0170(5) Uani d U . 1
H H17A 0.4465 0.1653 0.995 0.026 Uiso calc U R 1
H H17B 0.45 0.2502 1.042 0.026 Uiso calc U R 1
H H17C 0.5271 0.1914 1.0649 0.026 Uiso calc U R 1
C C18 0.68751(14) 0.49171(14) 0.96220(14) 0.0139(5) Uani d U . 1
C C19 0.72880(13) 0.42808(14) 0.92884(13) 0.0129(5) Uani d U . 1
C C20 0.81059(14) 0.42879(16) 0.94885(14) 0.0192(5) Uani d U . 1
H H20 0.8433 0.4682 0.9856 0.023 Uiso calc U R 1
C C21 0.84417(15) 0.37216(17) 0.91518(15) 0.0229(6) Uani d U . 1
H H21 0.9 0.3722 0.9288 0.027 Uiso calc U R 1
C C22 0.79636(14) 0.31589(16) 0.86197(14) 0.0191(5) Uani d U . 1
H H22 0.8181 0.2766 0.8379 0.023 Uiso calc U R 1
C C23 0.71602(14) 0.31794(15) 0.84443(14) 0.0157(5) Uani d U . 1
H H23 0.6826 0.2794 0.8072 0.019 Uiso calc U R 1
C C24 0.62292(14) 0.54074(14) 0.89613(13) 0.0129(5) Uani d U . 1
C C25 0.62734(15) 0.62784(15) 0.88770(14) 0.0168(5) Uani d U . 1
H H25 0.6708 0.6591 0.9229 0.02 Uiso calc U R 1
C C26 0.56833(15) 0.66846(16) 0.82798(15) 0.0186(5) Uani d U . 1
H H26 0.5706 0.728 0.8219 0.022 Uiso calc U R 1
C C27 0.50573(15) 0.62192(15) 0.77701(14) 0.0173(5) Uani d U . 1
H H27 0.4643 0.6486 0.7355 0.021 Uiso calc U R 1
C C28 0.50536(14) 0.53566(15) 0.78828(14) 0.0140(5) Uani d U . 1
H H28 0.4629 0.5032 0.7531 0.017 Uiso calc U R 1
C C29 0.74920(14) 0.55431(15) 1.01460(14) 0.0186(5) Uani d U . 1
H H29A 0.7765 0.5821 0.986 0.028 Uiso calc U R 1
H H29B 0.7881 0.5237 1.0582 0.028 Uiso calc U R 1
H H29C 0.7224 0.5971 1.0331 0.028 Uiso calc U R 1
C C30 0.38904(14) 0.28499(15) 0.59348(13) 0.0132(5) Uani d U . 1
C C31 0.31583(14) 0.27105(16) 0.59749(14) 0.0181(5) Uani d U . 1
H H31 0.2768 0.3146 0.5837 0.022 Uiso calc U R 1
C C32 0.30059(15) 0.19294(16) 0.62182(15) 0.0209(6) Uani d U . 1
H H32 0.2506 0.1829 0.6242 0.025 Uiso calc U R 1
C C33 0.35740(15) 0.12918(16) 0.64276(14) 0.0200(5) Uani d U . 1
H H33 0.346 0.0761 0.6596 0.024 Uiso calc U R 1
C C34 0.43062(14) 0.14226(15) 0.63926(14) 0.0166(5) Uani d U . 1
H H34 0.4694 0.0985 0.6539 0.02 Uiso calc U R 1
C C35 0.44673(14) 0.21998(14) 0.61406(13) 0.0130(5) Uani d U . 1
C C36 0.57122(14) 0.20117(15) 0.59735(13) 0.0144(5) Uani d U . 1
C C37 0.64444(14) 0.23366(15) 0.60300(14) 0.0154(5) Uani d U . 1
H H37 0.6757 0.1965 0.5872 0.018 Uiso calc U R 1
C C38 0.67771(13) 0.31305(15) 0.62864(13) 0.0146(5) Uani d U . 1
C C39 0.54872(15) 0.11399(15) 0.56316(15) 0.0186(5) Uani d U . 1
H H39A 0.5723 0.0712 0.603 0.028 Uiso calc U R 1
H H39B 0.5685 0.106 0.523 0.028 Uiso calc U R 1
H H39C 0.4907 0.1081 0.5413 0.028 Uiso calc U R 1
C C40 0.75552(14) 0.33190(16) 0.62216(15) 0.0204(6) Uani d U . 1
H H40A 0.7586 0.3926 0.6128 0.031 Uiso calc U R 1
H H40B 0.7586 0.2994 0.5797 0.031 Uiso calc U R 1
H H40C 0.7998 0.316 0.6698 0.031 Uiso calc U R 1
C C41 0.67226(13) 0.45245(15) 0.68222(13) 0.0131(5) Uani d U . 1
C C42 0.75175(14) 0.47001(16) 0.72804(14) 0.0183(5) Uani d U . 1
H H42 0.7908 0.4267 0.739 0.022 Uiso calc U R 1
C C43 0.77356(15) 0.55075(17) 0.75744(14) 0.0212(6) Uani d U . 1
H H43 0.8278 0.5628 0.7879 0.025 Uiso calc U R 1
C C44 0.71737(15) 0.61374(16) 0.74299(14) 0.0200(6) Uani d U . 1
H H44 0.7332 0.6687 0.7637 0.024 Uiso calc U R 1
C C45 0.63767(15) 0.59742(15) 0.69840(14) 0.0167(5) Uani d U . 1
H H45 0.5991 0.6408 0.6894 0.02 Uiso calc U R 1
C C46 0.61463(14) 0.51716(15) 0.66695(13) 0.0132(5) Uani d U . 1
C C47 0.47826(14) 0.53730(14) 0.57413(13) 0.0128(5) Uani d U . 1
C C48 0.40274(14) 0.50473(14) 0.53071(14) 0.0139(5) Uani d U . 1
H H48 0.3666 0.5427 0.4951 0.017 Uiso calc U R 1
C C49 0.37372(13) 0.42357(15) 0.53301(13) 0.0134(5) Uani d U . 1
C C50 0.49306(15) 0.62754(15) 0.55754(14) 0.0175(5) Uani d U . 1
H H50A 0.4873 0.6652 0.5958 0.026 Uiso calc U R 1
H H50B 0.4545 0.6436 0.5067 0.026 Uiso calc U R 1
H H50C 0.547 0.6326 0.5593 0.026 Uiso calc U R 1
C C51 0.29170(14) 0.40341(16) 0.47350(14) 0.0188(5) Uani d U . 1
H H51A 0.2875 0.3424 0.4631 0.028 Uiso calc U R 1
H H51B 0.283 0.4344 0.4264 0.028 Uiso calc U R 1
H H51C 0.2515 0.4204 0.4925 0.028 Uiso calc U R 1
S S4 0.49425(4) 0.12519(4) 0.32400(4) 0.01854(14) Uani d U . 1
F F4 0.57998(15) 0.05114(13) 0.26143(14) 0.0761(8) Uani d U . 1
F F5 0.47642(12) 0.11394(11) 0.18137(10) 0.0443(5) Uani d U . 1
F F6 0.57741(10) 0.18722(11) 0.25140(10) 0.0395(4) Uani d U . 1
O O5 0.56388(13) 0.13249(16) 0.39302(12) 0.0511(7) Uani d U . 1
O O6 0.44496(12) 0.19903(11) 0.30280(11) 0.0309(5) Uani d U . 1
O O7 0.45201(12) 0.04658(11) 0.31559(12) 0.0319(5) Uani d U . 1
C C53 0.53470(17) 0.11858(17) 0.25156(17) 0.0287(6) Uani d U . 1
S S1 0.75206(4) 0.44667(4) 0.37739(4) 0.02134(15) Uani d U . 1
F F1 0.86802(10) 0.39105(11) 0.34049(11) 0.0415(5) Uani d U . 1
F F2 0.78737(9) 0.47645(10) 0.25930(8) 0.0262(4) Uani d U . 1
F F3 0.87241(11) 0.52317(12) 0.36563(11) 0.0498(5) Uani d U . 1
O O2 0.70063(12) 0.37905(13) 0.33374(13) 0.0396(5) Uani d U . 1
O O3 0.80068(13) 0.42261(13) 0.45434(11) 0.0379(5) Uani d U . 1
O O4 0.71608(14) 0.52790(13) 0.36687(13) 0.0431(6) Uani d U . 1
C C52 0.82300(16) 0.45780(17) 0.33357(15) 0.0239(6) Uani d U . 1
O O1S 0.70139(13) 0.24581(13) 0.44760(12) 0.0343(5) Uani d . D 1
H H1SA 0.697(2) 0.2949(17) 0.4177(18) 0.051 Uiso d U D 1
H H1SB 0.6507(16) 0.219(2) 0.4244(19) 0.051 Uiso d U D 1

loop_
_atom_site_aniso_label
_atom_site_aniso_U_11
_atom_site_aniso_U_22
_atom_site_aniso_U_33
_atom_site_aniso_U_12
_atom_site_aniso_U_13
_atom_site_aniso_U_23
Ni1 0.01017(15) 0.01000(15) 0.00868(15) -0.00028(12) 0.00393(12) 0.00013(12)
V1 0.01043(19) 0.01130(19) 0.0086(2) 0.00022(16) 0.00377(16) 0.00049(16)
O1 0.0134(8) 0.0129(8) 0.0121(8) -0.0012(7) 0.0051(7) 0.0000(7)
N1 0.0114(9) 0.0089(9) 0.0126(10) 0.0004(7) 0.0050(8) 0.0003(8)
N2 0.0098(10) 0.0135(10) 0.0102(10) -0.0009(8) 0.0021(8) -0.0006(8)
N3 0.0135(10) 0.0098(9) 0.0121(10) 0.0001(8) 0.0055(8) -0.0015(8)
N4 0.0125(9) 0.0126(10) 0.0120(10) 0.0017(8) 0.0054(8) 0.0034(8)
N5 0.0127(10) 0.0132(10) 0.0131(10) 0.0005(8) 0.0075(8) 0.0005(8)
N6 0.0126(9) 0.0137(10) 0.0115(10) 0.0000(8) 0.0049(8) -0.0010(8)
N7 0.0139(10) 0.0129(10) 0.0116(10) 0.0008(8) 0.0047(8) 0.0009(8)
N8 0.0118(9) 0.0138(10) 0.0104(10) 0.0007(8) 0.0040(8) 0.0019(8)
N9 0.0121(9) 0.0119(9) 0.0110(10) -0.0005(8) 0.0049(8) 0.0007(8)
C1 0.0111(11) 0.0121(11) 0.0127(12) 0.0020(9) 0.0048(9) 0.0001(9)
C2 0.0166(12) 0.0226(13) 0.0170(13) -0.0025(10) 0.0094(10) -0.0016(11)
C3 0.0159(12) 0.0227(13) 0.0128(12) -0.0009(10) 0.0058(10) -0.0057(10)
C4 0.0135(12) 0.0156(12) 0.0145(12) -0.0015(10) 0.0033(10) -0.0040(10)
C5 0.0103(11) 0.0108(11) 0.0126(12) 0.0019(9) 0.0023(9) -0.0005(9)
C6 0.0131(11) 0.0144(11) 0.0120(12) -0.0015(9) 0.0055(10) 0.0009(9)
C7 0.0090(11) 0.0143(11) 0.0091(11) -0.0025(9) 0.0009(9) -0.0008(9)
C8 0.0156(12) 0.0172(12) 0.0130(12) -0.0016(10) 0.0023(10) 0.0031(10)
C9 0.0163(12) 0.0128(12) 0.0234(14) 0.0004(10) 0.0032(11) 0.0008(10)
C10 0.0159(12) 0.0160(12) 0.0203(14) -0.0004(10) 0.0062(11) -0.0048(10)
C11 0.0140(12) 0.0168(12) 0.0132(12) -0.0008(10) 0.0049(10) -0.0022(10)
C12 0.0147(11) 0.0102(11) 0.0116(12) -0.0014(9) 0.0056(10) -0.0030(9)
C13 0.0176(12) 0.0148(12) 0.0185(13) -0.0024(10) 0.0090(10) -0.0007(10)
C14 0.0122(12) 0.0183(13) 0.0246(14) -0.0003(10) 0.0075(10) -0.0004(11)
C15 0.0147(12) 0.0137(12) 0.0188(13) 0.0011(9) 0.0040(10) -0.0011(10)
C16 0.0144(11) 0.0132(11) 0.0139(12) 0.0013(10) 0.0054(10) 0.0011(10)
C17 0.0187(13) 0.0188(13) 0.0137(13) -0.0037(10) 0.0066(10) 0.0004(10)
C18 0.0135(11) 0.0145(11) 0.0132(12) -0.0028(9) 0.0048(10) -0.0007(10)
C19 0.0139(11) 0.0142(11) 0.0107(12) -0.0014(9) 0.0052(9) 0.0038(10)
C20 0.0147(12) 0.0277(14) 0.0142(13) -0.0042(10) 0.0046(10) -0.0001(11)
C21 0.0134(12) 0.0373(15) 0.0178(14) 0.0020(11) 0.0061(11) 0.0036(12)
C22 0.0163(12) 0.0249(14) 0.0184(13) 0.0062(10) 0.0092(11) 0.0034(11)
C23 0.0179(12) 0.0142(12) 0.0161(13) 0.0014(10) 0.0079(10) 0.0019(10)
C24 0.0153(11) 0.0135(11) 0.0135(12) -0.0008(9) 0.0093(10) -0.0007(9)
C25 0.0205(12) 0.0142(12) 0.0182(13) -0.0032(10) 0.0105(11) -0.0025(10)
C26 0.0253(13) 0.0128(12) 0.0240(14) 0.0010(10) 0.0165(11) 0.0019(11)
C27 0.0205(13) 0.0186(12) 0.0172(13) 0.0048(10) 0.0119(11) 0.0039(10)
C28 0.0134(11) 0.0163(12) 0.0148(12) 0.0019(9) 0.0081(10) 0.0009(10)
C29 0.0182(13) 0.0173(13) 0.0183(13) -0.0053(10) 0.0054(11) -0.0021(11)
C30 0.0149(11) 0.0148(11) 0.0082(12) -0.0029(9) 0.0028(9) -0.0036(9)
C31 0.0149(12) 0.0203(13) 0.0183(14) -0.0014(10) 0.0058(10) -0.0027(11)
C32 0.0194(13) 0.0225(13) 0.0230(14) -0.0091(10) 0.0107(11) -0.0039(11)
C33 0.0247(13) 0.0162(12) 0.0198(14) -0.0053(11) 0.0098(11) -0.0001(11)
C34 0.0207(12) 0.0145(12) 0.0129(12) -0.0011(10) 0.0049(10) -0.0022(10)
C35 0.0141(11) 0.0153(12) 0.0091(12) -0.0015(9) 0.0040(9) -0.0030(9)
C36 0.0164(12) 0.0157(12) 0.0088(12) 0.0055(10) 0.0028(10) 0.0038(10)
C37 0.0157(12) 0.0162(12) 0.0152(13) 0.0071(10) 0.0072(10) 0.0031(10)
C38 0.0123(11) 0.0199(12) 0.0100(12) 0.0055(9) 0.0027(10) 0.0074(10)
C39 0.0201(13) 0.0175(13) 0.0176(13) 0.0049(10) 0.0068(11) -0.0014(10)
C40 0.0160(12) 0.0231(13) 0.0241(15) 0.0027(11) 0.0103(11) 0.0008(11)
C41 0.0143(11) 0.0159(11) 0.0090(12) -0.0015(9) 0.0046(9) 0.0022(9)
C42 0.0161(12) 0.0234(13) 0.0132(13) -0.0001(10) 0.0037(10) 0.0042(10)
C43 0.0162(13) 0.0293(14) 0.0129(13) -0.0077(11) 0.0004(10) 0.0009(11)
C44 0.0246(13) 0.0206(13) 0.0134(13) -0.0088(10) 0.0060(11) -0.0035(10)
C45 0.0198(12) 0.0179(12) 0.0131(13) -0.0019(10) 0.0072(10) 0.0008(10)
C46 0.0142(11) 0.0173(12) 0.0094(12) -0.0020(9) 0.0062(10) 0.0022(10)
C47 0.0185(12) 0.0140(12) 0.0094(12) 0.0031(9) 0.0093(10) 0.0006(9)
C48 0.0138(11) 0.0143(12) 0.0130(12) 0.0045(9) 0.0047(10) 0.0022(10)
C49 0.0128(11) 0.0177(12) 0.0105(12) 0.0019(9) 0.0056(10) -0.0012(10)
C50 0.0189(12) 0.0156(12) 0.0164(13) 0.0002(10) 0.0052(10) 0.0017(10)
C51 0.0132(12) 0.0217(13) 0.0170(13) -0.0005(10) 0.0013(10) 0.0020(11)
S4 0.0186(3) 0.0204(3) 0.0181(3) 0.0015(3) 0.0089(3) 0.0035(3)
F4 0.1099(18) 0.0576(13) 0.1095(19) 0.0633(13) 0.0950(17) 0.0505(13)
F5 0.0757(13) 0.0355(10) 0.0262(10) -0.0107(9) 0.0249(9) -0.0073(8)
F6 0.0293(9) 0.0484(11) 0.0485(11) -0.0016(8) 0.0238(8) 0.0148(9)
O5 0.0350(12) 0.0852(18) 0.0227(12) -0.0162(12) 0.0007(10) 0.0090(12)
O6 0.0425(12) 0.0223(10) 0.0402(12) 0.0106(9) 0.0292(10) 0.0078(9)
O7 0.0403(12) 0.0202(10) 0.0439(13) -0.0032(9) 0.0258(10) 0.0047(9)
C53 0.0366(16) 0.0220(14) 0.0362(17) 0.0090(12) 0.0239(14) 0.0079(12)
S1 0.0254(3) 0.0215(3) 0.0192(3) 0.0039(3) 0.0112(3) 0.0022(3)
F1 0.0335(10) 0.0451(10) 0.0528(12) 0.0229(8) 0.0244(9) 0.0198(9)
F2 0.0271(8) 0.0351(9) 0.0176(8) 0.0072(7) 0.0104(7) 0.0033(7)
F3 0.0503(12) 0.0600(12) 0.0392(11) -0.0340(10) 0.0179(9) -0.0149(9)
O2 0.0328(12) 0.0429(13) 0.0448(14) -0.0132(10) 0.0173(10) -0.0104(11)
O3 0.0485(13) 0.0418(12) 0.0232(11) 0.0095(10) 0.0143(10) 0.0150(10)
O4 0.0733(16) 0.0303(11) 0.0454(14) 0.0244(11) 0.0444(13) 0.0160(10)
C52 0.0234(14) 0.0247(14) 0.0215(14) 0.0030(11) 0.0068(11) 0.0052(11)
O1S 0.0441(13) 0.0265(11) 0.0376(13) -0.0014(10) 0.0220(11) 0.0046(10)

loop_
_atom_type_symbol
_atom_type_description
_atom_type_scat_dispersion_real
_atom_type_scat_dispersion_imag
_atom_type_scat_source
C C 0.0033 0.0016 'International Tables Vol C Tables 4.2.6.8 and 6.1.1.4'
H H 0.0000 0.0000 'International Tables Vol C Tables 4.2.6.8 and 6.1.1.4'
Ni Ni 0.3393 1.1124 'International Tables Vol C Tables 4.2.6.8 and 6.1.1.4'
F F 0.0171 0.0103 'International Tables Vol C Tables 4.2.6.8 and 6.1.1.4'
N N 0.0061 0.0033 'International Tables Vol C Tables 4.2.6.8 and 6.1.1.4'
O O 0.0106 0.0060 'International Tables Vol C Tables 4.2.6.8 and 6.1.1.4'
S S 0.1246 0.1234 'International Tables Vol C Tables 4.2.6.8 and 6.1.1.4'
V V 0.3005 0.5294 'International Tables Vol C Tables 4.2.6.8 and 6.1.1.4'

loop_
_geom_angle_atom_site_label_1
_geom_angle_atom_site_label_2
_geom_angle_atom_site_label_3
_geom_angle
O1 Ni1 N1 172.91(7)
O1 Ni1 N4 89.05(7)
N1 Ni1 N4 86.54(7)
O1 Ni1 N3 95.64(7)
N1 Ni1 N3 89.22(7)
N4 Ni1 N3 173.39(7)
O1 Ni1 N5 86.72(7)
N1 Ni1 N5 87.36(7)
N4 Ni1 N5 85.06(7)
N3 Ni1 N5 99.82(7)
O1 Ni1 N2 95.19(7)
N1 Ni1 N2 90.81(7)
N4 Ni1 N2 96.11(7)
N3 Ni1 N2 78.87(7)
N5 Ni1 N2 177.77(8)
O1 V1 N6 108.91(8)
O1 V1 N7 104.70(8)
N6 V1 N7 79.40(8)
O1 V1 N8 111.90(8)
N6 V1 N8 139.13(8)
N7 V1 N8 88.19(8)
O1 V1 N9 112.30(8)
N6 V1 N9 87.60(8)
N7 V1 N9 142.99(8)
N8 V1 N9 79.29(8)
V1 O1 Ni1 168.02(10)
C1 N1 C5 120.0(2)
C1 N1 Ni1 120.03(15)
C5 N1 Ni1 119.47(15)
C11 N2 C7 118.7(2)
C11 N2 Ni1 123.51(16)
C7 N2 Ni1 117.58(15)
C16 N3 C12 118.5(2)
C16 N3 Ni1 121.85(16)
C12 N3 Ni1 119.28(15)
C23 N4 C19 118.9(2)
C23 N4 Ni1 121.32(16)
C19 N4 Ni1 119.57(15)
C28 N5 C24 118.7(2)
C28 N5 Ni1 121.48(16)
C24 N5 Ni1 119.69(15)
C49 N6 C30 124.53(19)
C49 N6 V1 130.89(16)
C30 N6 V1 104.58(14)
C36 N7 C35 125.2(2)
C36 N7 V1 130.48(16)
C35 N7 V1 104.30(14)
C38 N8 C41 124.11(19)
C38 N8 V1 129.40(16)
C41 N8 V1 106.44(14)
C47 N9 C46 123.70(19)
C47 N9 V1 129.90(16)
C46 N9 V1 106.37(14)
N1 C1 C2 121.0(2)
N1 C1 C6 117.3(2)
C2 C1 C6 121.7(2)
C3 C2 C1 119.4(2)
C3 C2 H2 120.3
C1 C2 H2 120.3
C4 C3 C2 119.4(2)
C4 C3 H3 120.3
C2 C3 H3 120.3
C3 C4 C5 119.4(2)
C3 C4 H4 120.3
C5 C4 H4 120.3
N1 C5 C4 120.8(2)
N1 C5 C18 117.8(2)
C4 C5 C18 121.4(2)
C17 C6 C1 109.80(19)
C17 C6 C12 109.73(19)
C1 C6 C12 109.68(18)
C17 C6 C7 109.20(19)
C1 C6 C7 111.74(18)
C12 C6 C7 106.63(18)
N2 C7 C8 120.3(2)
N2 C7 C6 117.31(19)
C8 C7 C6 122.2(2)
C9 C8 C7 120.1(2)
C9 C8 H8 119.9
C7 C8 H8 119.9
C8 C9 C10 119.0(2)
C8 C9 H9 120.5
C10 C9 H9 120.5
C11 C10 C9 118.0(2)
C11 C10 H10 121.0
C9 C10 H10 121.0
N2 C11 C10 123.2(2)
N2 C11 H11 118.4
C10 C11 H11 118.4
N3 C12 C13 120.9(2)
N3 C12 C6 117.15(19)
C13 C12 C6 121.8(2)
C12 C13 C14 119.7(2)
C12 C13 H13 120.1
C14 C13 H13 120.1
C15 C14 C13 119.0(2)
C15 C14 H14 120.5
C13 C14 H14 120.5
C14 C15 C16 118.5(2)
C14 C15 H15 120.8
C16 C15 H15 120.8
N3 C16 C15 123.2(2)
N3 C16 H16 118.4
C15 C16 H16 118.4
C6 C17 H17A 109.5
C6 C17 H17B 109.5
H17A C17 H17B 109.5
C6 C17 H17C 109.5
H17A C17 H17C 109.5
H17B C17 H17C 109.5
C29 C18 C5 109.9(2)
C29 C18 C19 109.46(19)
C5 C18 C19 110.43(18)
C29 C18 C24 109.54(19)
C5 C18 C24 108.18(18)
C19 C18 C24 109.33(19)
N4 C19 C20 120.2(2)
N4 C19 C18 117.40(19)
C20 C19 C18 122.4(2)
C21 C20 C19 119.9(2)
C21 C20 H20 120.0
C19 C20 H20 120.0
C22 C21 C20 119.5(2)
C22 C21 H21 120.3
C20 C21 H21 120.3
C21 C22 C23 118.1(2)
C21 C22 H22 120.9
C23 C22 H22 120.9
N4 C23 C22 123.3(2)
N4 C23 H23 118.4
C22 C23 H23 118.4
N5 C24 C25 121.1(2)
N5 C24 C18 117.08(19)
C25 C24 C18 121.8(2)
C26 C25 C24 119.6(2)
C26 C25 H25 120.2
C24 C25 H25 120.2
C25 C26 C27 119.5(2)
C25 C26 H26 120.2
C27 C26 H26 120.2
C28 C27 C26 118.0(2)
C28 C27 H27 121.0
C26 C27 H27 121.0
N5 C28 C27 123.2(2)
N5 C28 H28 118.4
C27 C28 H28 118.4
C18 C29 H29A 109.5
C18 C29 H29B 109.5
H29A C29 H29B 109.5
C18 C29 H29C 109.5
H29A C29 H29C 109.5
H29B C29 H29C 109.5
C31 C30 C35 120.1(2)
C31 C30 N6 124.8(2)
C35 C30 N6 114.3(2)
C32 C31 C30 119.2(2)
C32 C31 H31 120.4
C30 C31 H31 120.4
C31 C32 C33 120.9(2)
C31 C32 H32 119.6
C33 C32 H32 119.6
C34 C33 C32 120.6(2)
C34 C33 H33 119.7
C32 C33 H33 119.7
C33 C34 C35 119.4(2)
C33 C34 H34 120.3
C35 C34 H34 120.3
C34 C35 C30 119.8(2)
C34 C35 N7 126.2(2)
C30 C35 N7 113.2(2)
N7 C36 C37 121.1(2)
N7 C36 C39 121.6(2)
C37 C36 C39 117.1(2)
C38 C37 C36 128.9(2)
C38 C37 H37 115.6
C36 C37 H37 115.6
N8 C38 C37 121.7(2)
N8 C38 C40 121.8(2)
C37 C38 C40 116.3(2)
C36 C39 H39A 109.5
C36 C39 H39B 109.5
H39A C39 H39B 109.5
C36 C39 H39C 109.5
H39A C39 H39C 109.5
H39B C39 H39C 109.5
C38 C40 H40A 109.5
C38 C40 H40B 109.5
H40A C40 H40B 109.5
C38 C40 H40C 109.5
H40A C40 H40C 109.5
H40B C40 H40C 109.5
C42 C41 C46 119.6(2)
C42 C41 N8 125.9(2)
C46 C41 N8 114.3(2)
C43 C42 C41 119.8(2)
C43 C42 H42 120.1
C41 C42 H42 120.1
C44 C43 C42 120.7(2)
C44 C43 H43 119.7
C42 C43 H43 119.7
C43 C44 C45 120.5(2)
C43 C44 H44 119.7
C45 C44 H44 119.7
C44 C45 C46 119.7(2)
C44 C45 H45 120.1
C46 C45 H45 120.1
C45 C46 C41 119.7(2)
C45 C46 N9 126.4(2)
C41 C46 N9 113.7(2)
N9 C47 C48 121.4(2)
N9 C47 C50 122.3(2)
C48 C47 C50 116.2(2)
C49 C48 C47 128.3(2)
C49 C48 H48 115.9
C47 C48 H48 115.9
N6 C49 C48 121.6(2)
N6 C49 C51 121.7(2)
C48 C49 C51 116.6(2)
C47 C50 H50A 109.5
C47 C50 H50B 109.5
H50A C50 H50B 109.5
C47 C50 H50C 109.5
H50A C50 H50C 109.5
H50B C50 H50C 109.5
C49 C51 H51A 109.5
C49 C51 H51B 109.5
H51A C51 H51B 109.5
C49 C51 H51C 109.5
H51A C51 H51C 109.5
H51B C51 H51C 109.5
O5 S4 O6 115.27(14)
O5 S4 O7 114.61(13)
O6 S4 O7 114.83(12)
O5 S4 C53 102.77(14)
O6 S4 C53 103.63(12)
O7 S4 C53 103.39(12)
F4 C53 F6 108.6(2)
F4 C53 F5 107.7(3)
F6 C53 F5 106.0(2)
F4 C53 S4 111.35(19)
F6 C53 S4 111.9(2)
F5 C53 S4 111.07(19)
O4 S1 O3 116.64(13)
O4 S1 O2 115.16(14)
O3 S1 O2 113.00(13)
O4 S1 C52 103.06(12)
O3 S1 C52 103.39(12)
O2 S1 C52 103.19(12)
F1 C52 F2 107.8(2)
F1 C52 F3 106.7(2)
F2 C52 F3 105.6(2)
F1 C52 S1 114.47(19)
F2 C52 S1 111.98(18)
F3 C52 S1 109.90(19)
H1SA O1S H1SB 105.(3)

loop_
_geom_bond_atom_site_label_1
_geom_bond_atom_site_label_2
_geom_bond_distance
Ni1 O1 2.0344(16)
Ni1 N1 2.0563(19)
Ni1 N4 2.0830(19)
Ni1 N3 2.0946(19)
Ni1 N5 2.0964(19)
Ni1 N2 2.1005(19)
V1 O1 1.6438(16)
V1 N6 1.9980(19)
V1 N7 2.0075(19)
V1 N8 2.0115(19)
V1 N9 2.0175(19)
N1 C1 1.349(3)
N1 C5 1.349(3)
N2 C11 1.344(3)
N2 C7 1.350(3)
N3 C16 1.345(3)
N3 C12 1.355(3)
N4 C23 1.345(3)
N4 C19 1.347(3)
N5 C28 1.344(3)
N5 C24 1.346(3)
N6 C49 1.330(3)
N6 C30 1.423(3)
N7 C36 1.334(3)
N7 C35 1.423(3)
N8 C38 1.346(3)
N8 C41 1.422(3)
N9 C47 1.347(3)
N9 C46 1.422(3)
C1 C2 1.388(3)
C1 C6 1.540(3)
C2 C3 1.383(3)
C2 H2 0.95
C3 C4 1.375(3)
C3 H3 0.95
C4 C5 1.395(3)
C4 H4 0.95
C5 C18 1.541(3)
C6 C17 1.535(3)
C6 C12 1.550(3)
C6 C7 1.550(3)
C7 C8 1.393(3)
C8 C9 1.377(4)
C8 H8 0.95
C9 C10 1.385(4)
C9 H9 0.95
C10 C11 1.378(3)
C10 H10 0.95
C11 H11 0.95
C12 C13 1.385(3)
C13 C14 1.393(3)
C13 H13 0.95
C14 C15 1.377(4)
C14 H14 0.95
C15 C16 1.380(3)
C15 H15 0.95
C16 H16 0.95
C17 H17A 0.98
C17 H17B 0.98
C17 H17C 0.98
C18 C29 1.534(3)
C18 C19 1.541(3)
C18 C24 1.549(3)
C19 C20 1.393(3)
C20 C21 1.382(4)
C20 H20 0.95
C21 C22 1.371(4)
C21 H21 0.95
C22 C23 1.375(3)
C22 H22 0.95
C23 H23 0.95
C24 C25 1.390(3)
C25 C26 1.378(4)
C25 H25 0.95
C26 C27 1.383(4)
C26 H26 0.95
C27 C28 1.379(3)
C27 H27 0.95
C28 H28 0.95
C29 H29A 0.98
C29 H29B 0.98
C29 H29C 0.98
C30 C31 1.393(3)
C30 C35 1.412(3)
C31 C32 1.385(3)
C31 H31 0.95
C32 C33 1.388(4)
C32 H32 0.95
C33 C34 1.387(3)
C33 H33 0.95
C34 C35 1.392(3)
C34 H34 0.95
C36 C37 1.401(3)
C36 C39 1.508(3)
C37 C38 1.394(3)
C37 H37 0.95
C38 C40 1.511(3)
C39 H39A 0.98
C39 H39B 0.98
C39 H39C 0.98
C40 H40A 0.98
C40 H40B 0.98
C40 H40C 0.98
C41 C42 1.396(3)
C41 C46 1.414(3)
C42 C43 1.386(4)
C42 H42 0.95
C43 C44 1.379(4)
C43 H43 0.95
C44 C45 1.391(3)
C44 H44 0.95
C45 C46 1.393(3)
C45 H45 0.95
C47 C48 1.398(3)
C47 C50 1.507(3)
C48 C49 1.395(3)
C48 H48 0.95
C49 C51 1.514(3)
C50 H50A 0.98
C50 H50B 0.98
C50 H50C 0.98
C51 H51A 0.98
C51 H51B 0.98
C51 H51C 0.98
S4 O5 1.428(2)
S4 O6 1.4309(19)
S4 O7 1.4375(19)
S4 C53 1.816(3)
F4 C53 1.317(3)
F5 C53 1.342(3)
F6 C53 1.338(3)
S1 O4 1.419(2)
S1 O3 1.433(2)
S1 O2 1.448(2)
S1 C52 1.816(3)
F1 C52 1.312(3)
F2 C52 1.336(3)
F3 C52 1.348(3)
O1S H1SA 0.95(2)
O1S H1SB 0.96(2)

loop_
_geom_hbond_atom_site_label_D
_geom_hbond_atom_site_label_H
_geom_hbond_atom_site_label_A
_geom_hbond_distance_DH
_geom_hbond_distance_HA
_geom_hbond_distance_DA
_geom_hbond_angle_DHA
O1S H1SA O2 0.95(2) 2.10(3) 3.022(3) 163.(3)
O1S H1SB O5 0.96(2) 1.99(3) 2.924(3) 163.(3)

loop_
_geom_torsion_atom_site_label_1
_geom_torsion_atom_site_label_2
_geom_torsion_atom_site_label_3
_geom_torsion_atom_site_label_4
_geom_torsion
N6 V1 O1 Ni1 -148.5(5)
N7 V1 O1 Ni1 127.8(5)
N8 V1 O1 Ni1 33.8(5)
N9 V1 O1 Ni1 -53.2(5)
C5 N1 C1 C2 1.7(3)
Ni1 N1 C1 C2 -169.96(17)
C5 N1 C1 C6 -179.85(19)
Ni1 N1 C1 C6 8.5(3)
N1 C1 C2 C3 1.0(3)
C6 C1 C2 C3 -177.4(2)
C1 C2 C3 C4 -1.8(4)
C2 C3 C4 C5 0.1(4)
C1 N1 C5 C4 -3.5(3)
Ni1 N1 C5 C4 168.20(17)
C1 N1 C5 C18 177.17(19)
Ni1 N1 C5 C18 -11.2(3)
C3 C4 C5 N1 2.6(3)
C3 C4 C5 C18 -178.1(2)
N1 C1 C6 C17 173.94(19)
C2 C1 C6 C17 -7.6(3)
N1 C1 C6 C12 -65.4(3)
C2 C1 C6 C12 113.1(2)
N1 C1 C6 C7 52.6(3)
C2 C1 C6 C7 -128.9(2)
C11 N2 C7 C8 8.7(3)
Ni1 N2 C7 C8 -166.12(16)
C11 N2 C7 C6 -165.6(2)
Ni1 N2 C7 C6 19.6(2)
C17 C6 C7 N2 168.38(19)
C1 C6 C7 N2 -69.9(3)
C12 C6 C7 N2 49.9(2)
C17 C6 C7 C8 -5.8(3)
C1 C6 C7 C8 115.9(2)
C12 C6 C7 C8 -124.3(2)
N2 C7 C8 C9 -4.9(3)
C6 C7 C8 C9 169.1(2)
C7 C8 C9 C10 -2.4(3)
C8 C9 C10 C11 5.6(3)
C7 N2 C11 C10 -5.4(3)
Ni1 N2 C11 C10 169.06(18)
C9 C10 C11 N2 -1.8(4)
C16 N3 C12 C13 -5.6(3)
Ni1 N3 C12 C13 -178.33(17)
C16 N3 C12 C6 170.36(19)
Ni1 N3 C12 C6 -2.4(3)
C17 C6 C12 N3 -178.25(19)
C1 C6 C12 N3 61.1(3)
C7 C6 C12 N3 -60.1(2)
C17 C6 C12 C13 -2.3(3)
C1 C6 C12 C13 -123.0(2)
C7 C6 C12 C13 115.8(2)
N3 C12 C13 C14 4.0(3)
C6 C12 C13 C14 -171.8(2)
C12 C13 C14 C15 0.1(4)
C13 C14 C15 C16 -2.3(4)
C12 N3 C16 C15 3.3(3)
Ni1 N3 C16 C15 175.86(17)
C14 C15 C16 N3 0.6(4)
N1 C5 C18 C29 -172.86(19)
C4 C5 C18 C29 7.8(3)
N1 C5 C18 C19 -52.0(3)
C4 C5 C18 C19 128.6(2)
N1 C5 C18 C24 67.6(2)
C4 C5 C18 C24 -111.8(2)
C23 N4 C19 C20 -1.7(3)
Ni1 N4 C19 C20 173.45(17)
C23 N4 C19 C18 176.9(2)
Ni1 N4 C19 C18 -8.0(3)
C29 C18 C19 N4 -175.7(2)
C5 C18 C19 N4 63.2(3)
C24 C18 C19 N4 -55.7(3)
C29 C18 C19 C20 2.8(3)
C5 C18 C19 C20 -118.3(2)
C24 C18 C19 C20 122.8(2)
N4 C19 C20 C21 0.8(4)
C18 C19 C20 C21 -177.7(2)
C19 C20 C21 C22 0.3(4)
C20 C21 C22 C23 -0.3(4)
C19 N4 C23 C22 1.7(3)
Ni1 N4 C23 C22 -173.38(18)
C21 C22 C23 N4 -0.7(4)
C28 N5 C24 C25 0.2(3)
Ni1 N5 C24 C25 175.50(17)
C28 N5 C24 C18 -179.4(2)
Ni1 N5 C24 C18 -4.2(3)
C29 C18 C24 N5 -177.1(2)
C5 C18 C24 N5 -57.4(3)
C19 C18 C24 N5 62.9(3)
C29 C18 C24 C25 3.2(3)
C5 C18 C24 C25 123.0(2)
C19 C18 C24 C25 -116.7(2)
N5 C24 C25 C26 0.4(4)
C18 C24 C25 C26 -180.0(2)
C24 C25 C26 C27 -0.4(4)
C25 C26 C27 C28 -0.2(4)
C24 N5 C28 C27 -0.9(3)
Ni1 N5 C28 C27 -176.04(17)
C26 C27 C28 N5 0.9(4)
C49 N6 C30 C31 -42.5(3)
V1 N6 C30 C31 137.0(2)
C49 N6 C30 C35 148.3(2)
V1 N6 C30 C35 -32.2(2)
C35 C30 C31 C32 0.0(4)
N6 C30 C31 C32 -168.7(2)
C30 C31 C32 C33 0.6(4)
C31 C32 C33 C34 -0.4(4)
C32 C33 C34 C35 -0.4(4)
C33 C34 C35 C30 1.0(3)
C33 C34 C35 N7 170.6(2)
C31 C30 C35 C34 -0.8(3)
N6 C30 C35 C34 169.0(2)
C31 C30 C35 N7 -171.7(2)
N6 C30 C35 N7 -1.8(3)
C36 N7 C35 C34 45.3(4)
V1 N7 C35 C34 -135.4(2)
C36 N7 C35 C30 -144.5(2)
V1 N7 C35 C30 34.7(2)
C35 N7 C36 C37 -179.5(2)
V1 N7 C36 C37 1.4(3)
C35 N7 C36 C39 4.5(3)
V1 N7 C36 C39 -174.55(17)
N7 C36 C37 C38 0.5(4)
C39 C36 C37 C38 176.7(2)
C41 N8 C38 C37 178.5(2)
V1 N8 C38 C37 -4.5(3)
C41 N8 C38 C40 -5.3(3)
V1 N8 C38 C40 171.73(17)
C36 C37 C38 N8 1.0(4)
C36 C37 C38 C40 -175.4(2)
C38 N8 C41 C42 -38.9(3)
V1 N8 C41 C42 143.5(2)
C38 N8 C41 C46 147.3(2)
V1 N8 C41 C46 -30.3(2)
C46 C41 C42 C43 -0.7(4)
N8 C41 C42 C43 -174.2(2)
C41 C42 C43 C44 1.1(4)
C42 C43 C44 C45 -0.2(4)
C43 C44 C45 C46 -1.1(4)
C44 C45 C46 C41 1.5(3)
C44 C45 C46 N9 175.1(2)
C42 C41 C46 C45 -0.6(3)
N8 C41 C46 C45 173.6(2)
C42 C41 C46 N9 -175.0(2)
N8 C41 C46 N9 -0.7(3)
C47 N9 C46 C45 39.3(3)
V1 N9 C46 C45 -142.6(2)
C47 N9 C46 C41 -146.8(2)
V1 N9 C46 C41 31.3(2)
C46 N9 C47 C48 175.7(2)
V1 N9 C47 C48 -2.0(3)
C46 N9 C47 C50 -1.0(3)
V1 N9 C47 C50 -178.57(16)
N9 C47 C48 C49 1.8(4)
C50 C47 C48 C49 178.6(2)
C30 N6 C49 C48 172.8(2)
V1 N6 C49 C48 -6.6(3)
C30 N6 C49 C51 -10.9(3)
V1 N6 C49 C51 169.76(17)
C47 C48 C49 N6 2.4(4)
C47 C48 C49 C51 -174.1(2)
O5 S4 C53 F4 61.9(3)
O6 S4 C53 F4 -177.8(2)
O7 S4 C53 F4 -57.6(3)
O5 S4 C53 F6 -59.8(2)
O6 S4 C53 F6 60.5(2)
O7 S4 C53 F6 -179.36(19)
O5 S4 C53 F5 -178.08(19)
O6 S4 C53 F5 -57.7(2)
O7 S4 C53 F5 62.4(2)
O4 S1 C52 F1 175.9(2)
O3 S1 C52 F1 54.0(2)
O2 S1 C52 F1 -64.0(2)
O4 S1 C52 F2 -61.1(2)
O3 S1 C52 F2 176.99(18)
O2 S1 C52 F2 59.1(2)
O4 S1 C52 F3 55.9(2)
O3 S1 C52 F3 -66.0(2)
O2 S1 C52 F3 176.07(18)
